data_4345668
loop_
_publ_author_name
'Zitz, Rainer'
'Hlina, Johann'
'Aghazadeh Meshgi, Mohammad'
'Krenn, Heinz'
'Marschner, Christoph'
'Szilv\'asi, Tibor'
'Baumgartner, Judith'

_publ_section_title
;
 Using Functionalized Silyl Ligands To Suppress Solvent Coordination to
 Silyl Lanthanide(II) Complexes.
;
_journal_name_full 'Inorganic chemistry'
_journal_paper_doi 10.1021/acs.inorgchem.7b00420
_journal_year 2017
_chemical_formula_sum 'C30 H74 O4 Si7 Yb'
_chemical_formula_weight 868.56
_chemical_name_systematic
;
 ?
;
_space_group_IT_number 33
_symmetry_cell_setting orthorhombic
_symmetry_space_group_name_Hall 'P 2c -2n'
_symmetry_space_group_name_H-M 'P n a 21'
_atom_sites_solution_hydrogens geom
_atom_sites_solution_primary direct
_atom_sites_solution_secondary difmap
_audit_creation_method SHELXL-97
_cell_angle_alpha 90.00
_cell_angle_beta 90.00
_cell_angle_gamma 90.00
_cell_formula_units_Z 4
_cell_length_a 22.675(5)
_cell_length_b 11.418(2)
_cell_length_c 17.749(4)
_cell_measurement_reflns_used 13913
_cell_measurement_temperature 200(2)
_cell_measurement_theta_max 52.383
_cell_measurement_theta_min 4.585
_cell_volume 4595.3(17)
_computing_cell_refinement 'Bruker XSCANS'
_computing_data_collection 'Bruker XSCANS'
_computing_data_reduction 'Bruker SHELXTL'
_computing_molecular_graphics 'Bruker SHELXTL'
_computing_publication_material 'Bruker SHELXTL'
_computing_structure_refinement 'SHELXL-97 (Sheldrick, 1997)'
_computing_structure_solution 'SHELXS-97 (Sheldrick, 1990)'
_diffrn_ambient_temperature 200(2)
_diffrn_measured_fraction_theta_full 1.000
_diffrn_measured_fraction_theta_max 1.000
_diffrn_measurement_device_type 'SMART APEX''
_diffrn_measurement_method '\w scans'
_diffrn_radiation_monochromator graphite
_diffrn_radiation_source 'fine-focus sealed tube'
_diffrn_radiation_type MoK\a
_diffrn_radiation_wavelength 0.71073
_diffrn_reflns_av_R_equivalents 0.0416
_diffrn_reflns_av_sigmaI/netI 0.0497
_diffrn_reflns_limit_h_max 28
_diffrn_reflns_limit_h_min -28
_diffrn_reflns_limit_k_max 14
_diffrn_reflns_limit_k_min -14
_diffrn_reflns_limit_l_max 21
_diffrn_reflns_limit_l_min -22
_diffrn_reflns_number 35364
_diffrn_reflns_theta_full 26.37
_diffrn_reflns_theta_max 26.37
_diffrn_reflns_theta_min 1.80
_exptl_absorpt_coefficient_mu 2.245
_exptl_absorpt_correction_T_max 0.7590
_exptl_absorpt_correction_T_min 0.5157
_exptl_absorpt_correction_type multi-scan
_exptl_absorpt_process_details SADABS
_exptl_crystal_colour yellow
_exptl_crystal_density_diffrn 1.255
_exptl_crystal_density_method 'not measured'
_exptl_crystal_description blocks
_exptl_crystal_F_000 1816
_exptl_crystal_size_max 0.34
_exptl_crystal_size_mid 0.17
_exptl_crystal_size_min 0.13
_platon_squeeze_details
;
;
_refine_diff_density_max 1.272
_refine_diff_density_min -0.909
_refine_diff_density_rms 0.086
_refine_ls_abs_structure_details 'Flack H D (1983), Acta Cryst. A39, 876-881'
_refine_ls_abs_structure_Flack 0.011(7)
_refine_ls_extinction_method none
_refine_ls_goodness_of_fit_ref 1.033
_refine_ls_hydrogen_treatment constr
_refine_ls_matrix_type full
_refine_ls_number_parameters 394
_refine_ls_number_reflns 9359
_refine_ls_number_restraints 1
_refine_ls_restrained_S_all 1.033
_refine_ls_R_factor_all 0.0421
_refine_ls_R_factor_gt 0.0368
_refine_ls_shift/su_max 0.004
_refine_ls_shift/su_mean 0.000
_refine_ls_structure_factor_coef Fsqd
_refine_ls_weighting_details 'calc w=1/[\s^2^(Fo^2^)+(0.0352P)^2^+0.0000P] where P=(Fo^2^+2Fc^2^)/3'
_refine_ls_weighting_scheme calc
_refine_ls_wR_factor_gt 0.0756
_refine_ls_wR_factor_ref 0.0776
_reflns_number_gt 8495
_reflns_number_total 9359
_reflns_threshold_expression >2sigma(I)
_cod_data_source_file ic7b00420_si_002.cif
_cod_data_source_block 3_1091
_cod_original_cell_volume 4595.2(16)
_cod_original_sg_symbol_H-M Pna2(1)
_cod_database_code 4345668

loop_
_symmetry_equiv_pos_as_xyz
'x, y, z'
'-x, -y, z+1/2'
'x+1/2, -y+1/2, z'
'-x+1/2, y+1/2, z+1/2'

loop_
_atom_site_label
_atom_site_type_symbol
_atom_site_fract_x
_atom_site_fract_y
_atom_site_fract_z
_atom_site_U_iso_or_equiv
_atom_site_adp_type
_atom_site_occupancy
_atom_site_symmetry_multiplicity
_atom_site_calc_flag
_atom_site_refinement_flags
Yb1 Yb 0.656146(7) 0.200290(13) 0.612575(18) 0.02987(6) Uani 1 1 d .
Si1 Si 0.75049(5) 0.05440(11) 0.69322(8) 0.0345(3) Uani 1 1 d .
Si2 Si 0.68013(6) -0.09859(11) 0.70563(8) 0.0375(3) Uani 1 1 d .
Si3 Si 0.58903(5) -0.01678(11) 0.66564(7) 0.0333(3) Uani 1 1 d .
Si4 Si 0.77498(7) 0.12757(13) 0.81201(9) 0.0469(4) Uani 1 1 d .
Si5 Si 0.84006(6) -0.03499(16) 0.66202(11) 0.0452(4) Uani 1 1 d .
Si6 Si 0.52567(7) -0.01702(19) 0.76890(9) 0.0618(5) Uani 1 1 d .
Si7 Si 0.54204(6) -0.15384(14) 0.58834(8) 0.0478(4) Uani 1 1 d .
O1 O 0.62089(15) 0.3482(3) 0.7046(2) 0.0495(9) Uani 1 1 d .
O2 O 0.57331(16) 0.2867(3) 0.5420(2) 0.0445(9) Uani 1 1 d .
O3 O 0.67670(16) 0.1268(3) 0.48638(19) 0.0451(8) Uani 1 1 d .
O4 O 0.72812(17) 0.3512(3) 0.5697(2) 0.0578(10) Uani 1 1 d .
C1 C 0.7022(3) -0.2218(4) 0.6391(4) 0.065(2) Uani 1 1 d .
H1A H 0.7422 -0.2482 0.6512 0.097 Uiso 1 1 calc R
H1B H 0.7011 -0.1933 0.5870 0.097 Uiso 1 1 calc R
H1C H 0.6746 -0.2873 0.6447 0.097 Uiso 1 1 calc R
C2 C 0.6790(3) -0.1718(6) 0.8021(4) 0.0676(18) Uani 1 1 d .
H2A H 0.6491 -0.2337 0.8026 0.101 Uiso 1 1 calc R
H2B H 0.6695 -0.1134 0.8408 0.101 Uiso 1 1 calc R
H2C H 0.7178 -0.2059 0.8127 0.101 Uiso 1 1 calc R
C30 C 0.5387(3) -0.3085(5) 0.6222(9) 0.098(3) Uani 1 1 d .
H30A H 0.5095 -0.3520 0.5927 0.147 Uiso 1 1 calc R
H30B H 0.5275 -0.3097 0.6755 0.147 Uiso 1 1 calc R
H30C H 0.5775 -0.3452 0.6162 0.147 Uiso 1 1 calc R
C3 C 0.7098(4) 0.1637(7) 0.8727(5) 0.093(3) Uani 1 1 d .
H3A H 0.7229 0.2096 0.9163 0.139 Uiso 1 1 calc R
H3B H 0.6912 0.0911 0.8900 0.139 Uiso 1 1 calc R
H3C H 0.6813 0.2094 0.8434 0.139 Uiso 1 1 calc R
C4 C 0.8165(3) 0.2696(5) 0.8005(4) 0.0647(17) Uani 1 1 d .
H4A H 0.7907 0.3279 0.7769 0.097 Uiso 1 1 calc R
H4B H 0.8512 0.2566 0.7687 0.097 Uiso 1 1 calc R
H4C H 0.8291 0.2980 0.8501 0.097 Uiso 1 1 calc R
C5 C 0.8238(3) 0.0360(7) 0.8743(4) 0.082(2) Uani 1 1 d .
H5A H 0.8618 0.0233 0.8493 0.123 Uiso 1 1 calc R
H5B H 0.8049 -0.0396 0.8839 0.123 Uiso 1 1 calc R
H5C H 0.8302 0.0768 0.9222 0.123 Uiso 1 1 calc R
C6 C 0.9039(2) 0.0676(6) 0.6782(4) 0.0687(18) Uani 1 1 d .
H6A H 0.9083 0.0823 0.7323 0.103 Uiso 1 1 calc R
H6B H 0.8965 0.1418 0.6520 0.103 Uiso 1 1 calc R
H6C H 0.9402 0.0321 0.6586 0.103 Uiso 1 1 calc R
C7 C 0.8579(3) -0.1732(6) 0.7160(4) 0.0671(18) Uani 1 1 d .
H7A H 0.8953 -0.2056 0.6978 0.101 Uiso 1 1 calc R
H7B H 0.8264 -0.2306 0.7085 0.101 Uiso 1 1 calc R
H7C H 0.8613 -0.1549 0.7698 0.101 Uiso 1 1 calc R
C8 C 0.8483(3) -0.0779(7) 0.5600(4) 0.069(2) Uani 1 1 d .
H8A H 0.8860 -0.1186 0.5530 0.103 Uiso 1 1 calc R
H8B H 0.8475 -0.0074 0.5285 0.103 Uiso 1 1 calc R
H8C H 0.8159 -0.1299 0.5456 0.103 Uiso 1 1 calc R
C9 C 0.5578(4) 0.0555(10) 0.8545(5) 0.133(4) Uani 1 1 d .
H9A H 0.5265 0.0690 0.8917 0.199 Uiso 1 1 calc R
H9B H 0.5754 0.1306 0.8402 0.199 Uiso 1 1 calc R
H9C H 0.5881 0.0048 0.8765 0.199 Uiso 1 1 calc R
C10 C 0.5010(4) -0.1630(8) 0.8039(5) 0.110(3) Uani 1 1 d .
H10A H 0.4786 -0.1530 0.8506 0.165 Uiso 1 1 calc R
H10B H 0.5355 -0.2124 0.8136 0.165 Uiso 1 1 calc R
H10C H 0.4760 -0.2004 0.7658 0.165 Uiso 1 1 calc R
C11 C 0.4553(3) 0.0637(8) 0.7481(5) 0.094(3) Uani 1 1 d .
H11A H 0.4316 0.0182 0.7124 0.141 Uiso 1 1 calc R
H11B H 0.4646 0.1402 0.7261 0.141 Uiso 1 1 calc R
H11C H 0.4331 0.0747 0.7949 0.141 Uiso 1 1 calc R
C12 C 0.4625(2) -0.1114(6) 0.5711(4) 0.0639(17) Uani 1 1 d .
H12A H 0.4456 -0.1624 0.5322 0.096 Uiso 1 1 calc R
H12B H 0.4606 -0.0298 0.5541 0.096 Uiso 1 1 calc R
H12C H 0.4400 -0.1200 0.6179 0.096 Uiso 1 1 calc R
C13 C 0.5766(3) -0.1643(8) 0.4918(4) 0.091(2) Uani 1 1 d .
H13A H 0.6148 -0.2040 0.4956 0.137 Uiso 1 1 calc R
H13B H 0.5823 -0.0854 0.4714 0.137 Uiso 1 1 calc R
H13C H 0.5506 -0.2090 0.4584 0.137 Uiso 1 1 calc R
C14 C 0.6482(3) 0.4275(7) 0.7546(4) 0.073(2) Uani 1 1 d .
H14A H 0.6573 0.5019 0.7283 0.088 Uiso 1 1 calc R
H14B H 0.6856 0.3940 0.7739 0.088 Uiso 1 1 calc R
C15 C 0.6069(3) 0.4487(8) 0.8171(5) 0.099(3) Uani 1 1 d .
H15A H 0.6180 0.4008 0.8613 0.119 Uiso 1 1 calc R
H15B H 0.6078 0.5323 0.8319 0.119 Uiso 1 1 calc R
C16 C 0.5496(4) 0.4174(9) 0.7916(5) 0.103(3) Uani 1 1 d .
H16A H 0.5247 0.4879 0.7848 0.124 Uiso 1 1 calc R
H16B H 0.5301 0.3644 0.8280 0.124 Uiso 1 1 calc R
C17 C 0.5594(3) 0.3562(8) 0.7171(5) 0.087(3) Uani 1 1 d .
H17A H 0.5417 0.2770 0.7183 0.105 Uiso 1 1 calc R
H17B H 0.5406 0.4011 0.6759 0.105 Uiso 1 1 calc R
C18 C 0.5173(3) 0.2340(6) 0.5261(4) 0.0629(16) Uani 1 1 d .
H18A H 0.4988 0.2053 0.5732 0.076 Uiso 1 1 calc R
H18B H 0.5222 0.1670 0.4913 0.076 Uiso 1 1 calc R
C19 C 0.4797(4) 0.3278(9) 0.4904(5) 0.103(3) Uani 1 1 d .
H19A H 0.4535 0.2946 0.4513 0.124 Uiso 1 1 calc R
H19B H 0.4554 0.3687 0.5286 0.124 Uiso 1 1 calc R
C20 C 0.5237(4) 0.4071(7) 0.4572(5) 0.100(3) Uani 1 1 d .
H20A H 0.5079 0.4877 0.4534 0.120 Uiso 1 1 calc R
H20B H 0.5354 0.3800 0.4064 0.120 Uiso 1 1 calc R
C21 C 0.5743(4) 0.4025(6) 0.5099(4) 0.077(2) Uani 1 1 d .
H21A H 0.6118 0.4163 0.4827 0.093 Uiso 1 1 calc R
H21B H 0.5701 0.4626 0.5498 0.093 Uiso 1 1 calc R
C22 C 0.6631(3) 0.1703(6) 0.4129(3) 0.0592(16) Uani 1 1 d .
H22A H 0.6771 0.2521 0.4076 0.071 Uiso 1 1 calc R
H22B H 0.6200 0.1689 0.4044 0.071 Uiso 1 1 calc R
C23 C 0.6934(3) 0.0935(5) 0.3573(3) 0.0616(16) Uani 1 1 d .
H23A H 0.7093 0.1397 0.3147 0.074 Uiso 1 1 calc R
H23B H 0.6662 0.0331 0.3374 0.074 Uiso 1 1 calc R
C24 C 0.7424(3) 0.0389(5) 0.4028(3) 0.0602(16) Uani 1 1 d .
H24A H 0.7544 -0.0378 0.3817 0.072 Uiso 1 1 calc R
H24B H 0.7773 0.0909 0.4055 0.072 Uiso 1 1 calc R
C25 C 0.7138(3) 0.0252(5) 0.4782(3) 0.0573(15) Uani 1 1 d .
H25A H 0.6901 -0.0475 0.4801 0.069 Uiso 1 1 calc R
H25B H 0.7438 0.0225 0.5186 0.069 Uiso 1 1 calc R
C26 C 0.7350(3) 0.4715(5) 0.5816(4) 0.077(2) Uani 1 1 d .
H26A H 0.7119 0.4959 0.6263 0.093 Uiso 1 1 calc R
H26B H 0.7200 0.5153 0.5374 0.093 Uiso 1 1 calc R
C27 C 0.7954(3) 0.4973(7) 0.5929(7) 0.115(4) Uani 1 1 d .
H27A H 0.8032 0.5137 0.6468 0.138 Uiso 1 1 calc R
H27B H 0.8071 0.5664 0.5628 0.138 Uiso 1 1 calc R
C28 C 0.8284(3) 0.3917(7) 0.5680(6) 0.098(3) Uani 1 1 d .
H28A H 0.8570 0.4123 0.5281 0.118 Uiso 1 1 calc R
H28B H 0.8500 0.3564 0.6108 0.118 Uiso 1 1 calc R
C29 C 0.7839(3) 0.3104(5) 0.5391(4) 0.0659(18) Uani 1 1 d .
H29A H 0.7831 0.3117 0.4833 0.079 Uiso 1 1 calc R
H29B H 0.7923 0.2295 0.5561 0.079 Uiso 1 1 calc R

loop_
_atom_site_aniso_label
_atom_site_aniso_U_11
_atom_site_aniso_U_22
_atom_site_aniso_U_33
_atom_site_aniso_U_23
_atom_site_aniso_U_13
_atom_site_aniso_U_12
Yb1 0.02889(9) 0.02862(9) 0.03209(9) 0.00192(13) 0.00052(13) 0.00220(7)
Si1 0.0255(6) 0.0368(7) 0.0414(7) 0.0076(6) -0.0040(5) 0.0016(5)
Si2 0.0297(7) 0.0317(7) 0.0512(8) 0.0077(6) -0.0006(6) 0.0019(6)
Si3 0.0244(6) 0.0328(6) 0.0428(7) 0.0049(6) 0.0021(5) 0.0002(5)
Si4 0.0478(9) 0.0478(9) 0.0451(8) 0.0025(7) -0.0044(7) -0.0011(7)
Si5 0.0251(8) 0.0546(11) 0.0558(10) 0.0093(8) 0.0012(6) 0.0062(6)
Si6 0.0315(8) 0.1047(15) 0.0493(9) -0.0069(9) 0.0097(7) -0.0014(9)
Si7 0.0342(7) 0.0515(8) 0.0579(10) -0.0072(7) -0.0043(6) -0.0045(6)
O1 0.039(2) 0.053(2) 0.056(2) -0.0179(19) -0.0006(17) 0.0086(17)
O2 0.042(2) 0.045(2) 0.046(2) 0.0041(16) -0.0065(17) 0.0063(16)
O3 0.053(2) 0.046(2) 0.0360(19) -0.0013(16) 0.0024(16) 0.0110(17)
O4 0.054(2) 0.041(2) 0.079(3) 0.007(2) 0.010(2) -0.0072(18)
C1 0.048(3) 0.039(3) 0.108(6) -0.014(3) 0.001(3) 0.009(2)
C2 0.058(4) 0.074(4) 0.071(4) 0.035(4) -0.012(3) 0.000(3)
C30 0.074(4) 0.044(3) 0.176(10) -0.006(5) -0.005(7) -0.006(3)
C3 0.108(6) 0.080(5) 0.091(6) -0.014(4) 0.047(5) -0.013(5)
C4 0.066(4) 0.056(4) 0.072(4) -0.007(3) -0.011(4) -0.014(3)
C5 0.098(5) 0.092(5) 0.056(4) 0.012(4) -0.031(4) 0.008(4)
C6 0.030(3) 0.086(4) 0.090(5) 0.001(4) 0.009(3) -0.010(3)
C7 0.054(4) 0.063(4) 0.085(5) 0.015(4) 0.001(3) 0.020(3)
C8 0.056(4) 0.090(6) 0.060(4) -0.010(4) 0.008(3) 0.020(3)
C9 0.068(5) 0.244(13) 0.085(6) -0.073(8) 0.006(4) 0.010(7)
C10 0.071(5) 0.175(9) 0.083(6) 0.060(6) 0.007(4) -0.033(5)
C11 0.039(4) 0.137(7) 0.107(6) -0.014(5) 0.022(4) 0.013(4)
C12 0.040(3) 0.080(4) 0.072(4) 0.000(3) -0.012(3) -0.011(3)
C13 0.063(5) 0.145(7) 0.065(5) -0.035(5) -0.002(4) -0.004(4)
C14 0.072(5) 0.084(5) 0.063(4) -0.029(4) -0.004(3) -0.013(4)
C15 0.085(6) 0.128(7) 0.086(6) -0.059(5) -0.001(5) 0.000(5)
C16 0.078(6) 0.151(8) 0.080(6) -0.057(6) 0.006(4) 0.013(6)
C17 0.049(4) 0.131(7) 0.082(6) -0.049(5) 0.004(4) 0.020(4)
C18 0.043(3) 0.085(5) 0.061(4) 0.002(3) -0.013(3) -0.005(3)
C19 0.069(5) 0.171(9) 0.069(5) -0.014(5) -0.017(4) 0.054(6)
C20 0.132(8) 0.071(5) 0.097(6) 0.014(5) -0.050(6) 0.027(5)
C21 0.103(6) 0.061(4) 0.067(5) 0.016(3) -0.010(4) 0.018(4)
C22 0.078(5) 0.058(4) 0.041(3) 0.002(3) -0.009(3) 0.018(3)
C23 0.088(5) 0.054(4) 0.042(3) -0.006(3) 0.002(3) 0.003(3)
C24 0.063(4) 0.066(4) 0.051(3) -0.017(3) 0.009(3) 0.011(3)
C25 0.068(4) 0.056(4) 0.048(3) -0.003(3) -0.001(3) 0.022(3)
C26 0.083(5) 0.037(3) 0.112(6) 0.003(3) 0.014(4) -0.015(3)
C27 0.083(5) 0.077(5) 0.186(11) -0.029(6) -0.008(7) -0.020(4)
C28 0.061(4) 0.097(6) 0.137(8) -0.018(6) -0.020(5) -0.016(4)
C29 0.061(4) 0.061(4) 0.076(5) 0.004(3) 0.026(3) -0.015(3)

loop_
_atom_type_symbol
_atom_type_description
_atom_type_scat_dispersion_real
_atom_type_scat_dispersion_imag
_atom_type_scat_source
C C 0.0033 0.0016 'International Tables Vol C Tables 4.2.6.8 and 6.1.1.4'
H H 0.0000 0.0000 'International Tables Vol C Tables 4.2.6.8 and 6.1.1.4'
O O 0.0106 0.0060 'International Tables Vol C Tables 4.2.6.8 and 6.1.1.4'
Si Si 0.0817 0.0704 'International Tables Vol C Tables 4.2.6.8 and 6.1.1.4'
Yb Yb -0.3850 5.5486 'International Tables Vol C Tables 4.2.6.8 and 6.1.1.4'

loop_
_geom_angle_atom_site_label_1
_geom_angle_atom_site_label_2
_geom_angle_atom_site_label_3
_geom_angle
O3 Yb1 O2 79.42(12)
O3 Yb1 O1 154.28(12)
O2 Yb1 O1 79.43(12)
O3 Yb1 O4 80.36(13)
O2 Yb1 O4 93.84(13)
O1 Yb1 O4 86.62(13)
O3 Yb1 Si3 95.69(9)
O2 Yb1 Si3 95.85(8)
O1 Yb1 Si3 100.87(9)
O4 Yb1 Si3 168.68(9)
O3 Yb1 Si1 96.23(8)
O2 Yb1 Si1 170.70(8)
O1 Yb1 Si1 106.69(9)
O4 Yb1 Si1 93.51(10)
Si3 Yb1 Si1 76.29(4)
Si4 Si1 Si5 99.40(8)
Si4 Si1 Si2 109.82(8)
Si5 Si1 Si2 106.50(8)
Si4 Si1 Yb1 113.15(6)
Si5 Si1 Yb1 137.07(7)
Si2 Si1 Yb1 88.53(5)
C1 Si2 C2 103.7(3)
C1 Si2 Si3 109.5(2)
C2 Si2 Si3 115.4(2)
C1 Si2 Si1 108.0(2)
C2 Si2 Si1 114.5(2)
Si3 Si2 Si1 105.49(7)
Si6 Si3 Si7 100.37(8)
Si6 Si3 Si2 107.51(8)
Si7 Si3 Si2 107.96(7)
Si6 Si3 Yb1 123.40(7)
Si7 Si3 Yb1 126.06(6)
Si2 Si3 Yb1 88.74(5)
C3 Si4 C5 104.4(4)
C3 Si4 C4 105.4(3)
C5 Si4 C4 104.3(3)
C3 Si4 Si1 114.2(3)
C5 Si4 Si1 118.1(2)
C4 Si4 Si1 109.2(2)
C8 Si5 C6 103.4(3)
C8 Si5 C7 104.4(4)
C6 Si5 C7 106.1(3)
C8 Si5 Si1 115.29(19)
C6 Si5 Si1 111.1(2)
C7 Si5 Si1 115.5(2)
C10 Si6 C9 103.9(5)
C10 Si6 C11 104.4(4)
C9 Si6 C11 105.8(4)
C10 Si6 Si3 116.6(3)
C9 Si6 Si3 113.4(3)
C11 Si6 Si3 111.6(3)
C13 Si7 C30 104.4(5)
C13 Si7 C12 105.3(3)
C30 Si7 C12 104.8(3)
C13 Si7 Si3 112.7(2)
C30 Si7 Si3 117.6(4)
C12 Si7 Si3 111.0(2)
C14 O1 C17 107.1(5)
C14 O1 Yb1 135.1(3)
C17 O1 Yb1 117.7(4)
C18 O2 C21 108.8(5)
C18 O2 Yb1 127.3(3)
C21 O2 Yb1 123.9(4)
C22 O3 C25 108.3(4)
C22 O3 Yb1 132.7(3)
C25 O3 Yb1 118.8(3)
C26 O4 C29 106.0(4)
C26 O4 Yb1 134.9(4)
C29 O4 Yb1 117.5(3)
O1 C14 C15 107.4(5)
C16 C15 C14 107.5(6)
C15 C16 C17 105.1(7)
O1 C17 C16 108.2(6)
O2 C18 C19 106.5(6)
C20 C19 C18 102.8(6)
C19 C20 C21 104.6(7)
O2 C21 C20 105.6(6)
O3 C22 C23 107.5(5)
C22 C23 C24 103.2(5)
C25 C24 C23 101.7(5)
O3 C25 C24 105.1(4)
O4 C26 C27 109.4(6)
C26 C27 C28 106.1(6)
C29 C28 C27 105.8(6)
O4 C29 C28 105.3(5)

loop_
_geom_bond_atom_site_label_1
_geom_bond_atom_site_label_2
_geom_bond_distance
Yb1 O3 2.437(3)
Yb1 O2 2.464(4)
Yb1 O1 2.482(3)
Yb1 O4 2.492(4)
Yb1 Si3 3.0571(13)
Yb1 Si1 3.0658(13)
Si1 Si4 2.335(2)
Si1 Si5 2.340(2)
Si1 Si2 2.3759(19)
Si2 C1 1.904(6)
Si2 C2 1.906(6)
Si2 Si3 2.3756(18)
Si3 Si6 2.329(2)
Si3 Si7 2.3381(19)
Si4 C3 1.874(7)
Si4 C5 1.882(6)
Si4 C4 1.886(6)
Si5 C8 1.884(7)
Si5 C6 1.885(6)
Si5 C7 1.890(6)
Si6 C10 1.865(8)
Si6 C9 1.878(8)
Si6 C11 1.879(7)
Si7 C13 1.887(7)
Si7 C30 1.867(7)
Si7 C12 1.893(5)
O1 C14 1.411(7)
O1 C17 1.415(7)
O2 C18 1.433(7)
O2 C21 1.439(7)
O3 C22 1.430(7)
O3 C25 1.440(6)
O4 C26 1.398(6)
O4 C29 1.454(7)
C14 C15 1.473(9)
C15 C16 1.422(10)
C16 C17 1.512(10)
C18 C19 1.510(10)
C19 C20 1.470(12)
C20 C21 1.481(10)
C22 C23 1.488(8)
C23 C24 1.509(8)
C24 C25 1.495(8)
C26 C27 1.415(8)
C27 C28 1.486(10)
C28 C29 1.464(9)

loop_
_geom_torsion_atom_site_label_1
_geom_torsion_atom_site_label_2
_geom_torsion_atom_site_label_3
_geom_torsion_atom_site_label_4
_geom_torsion
O3 Yb1 Si1 Si4 161.16(10)
O2 Yb1 Si1 Si4 -137.3(6)
O1 Yb1 Si1 Si4 -7.04(11)
O4 Yb1 Si1 Si4 80.48(11)
Si3 Yb1 Si1 Si4 -104.49(7)
O3 Yb1 Si1 Si5 25.05(13)
O2 Yb1 Si1 Si5 86.6(6)
O1 Yb1 Si1 Si5 -143.14(13)
O4 Yb1 Si1 Si5 -55.62(14)
Si3 Yb1 Si1 Si5 119.41(11)
O3 Yb1 Si1 Si2 -87.88(10)
O2 Yb1 Si1 Si2 -26.3(6)
O1 Yb1 Si1 Si2 103.93(10)
O4 Yb1 Si1 Si2 -168.55(11)
Si3 Yb1 Si1 Si2 6.48(5)
Si4 Si1 Si2 C1 -137.3(2)
Si5 Si1 Si2 C1 -30.6(2)
Yb1 Si1 Si2 C1 108.6(2)
Si4 Si1 Si2 C2 -22.3(3)
Si5 Si1 Si2 C2 84.4(3)
Yb1 Si1 Si2 C2 -136.4(2)
Si4 Si1 Si2 Si3 105.70(8)
Si5 Si1 Si2 Si3 -147.56(8)
Yb1 Si1 Si2 Si3 -8.42(7)
C1 Si2 Si3 Si6 127.7(2)
C2 Si2 Si3 Si6 11.1(3)
Si1 Si2 Si3 Si6 -116.34(9)
C1 Si2 Si3 Si7 20.2(2)
C2 Si2 Si3 Si7 -96.4(3)
Si1 Si2 Si3 Si7 136.17(8)
C1 Si2 Si3 Yb1 -107.6(2)
C2 Si2 Si3 Yb1 135.9(3)
Si1 Si2 Si3 Yb1 8.45(7)
O3 Yb1 Si3 Si6 -161.20(11)
O2 Yb1 Si3 Si6 -81.30(11)
O1 Yb1 Si3 Si6 -0.97(11)
O4 Yb1 Si3 Si6 129.9(5)
Si1 Yb1 Si3 Si6 103.75(8)
O3 Yb1 Si3 Si7 -22.88(11)
O2 Yb1 Si3 Si7 57.03(11)
O1 Yb1 Si3 Si7 137.36(11)
O4 Yb1 Si3 Si7 -91.8(5)
Si1 Yb1 Si3 Si7 -117.92(8)
O3 Yb1 Si3 Si2 88.56(9)
O2 Yb1 Si3 Si2 168.47(10)
O1 Yb1 Si3 Si2 -111.20(10)
O4 Yb1 Si3 Si2 19.6(5)
Si1 Yb1 Si3 Si2 -6.48(5)
Si5 Si1 Si4 C3 -160.7(3)
Si2 Si1 Si4 C3 -49.3(3)
Yb1 Si1 Si4 C3 47.9(3)
Si5 Si1 Si4 C5 -37.4(3)
Si2 Si1 Si4 C5 74.1(3)
Yb1 Si1 Si4 C5 171.2(3)
Si5 Si1 Si4 C4 81.5(3)
Si2 Si1 Si4 C4 -167.0(2)
Yb1 Si1 Si4 C4 -69.9(3)
Si4 Si1 Si5 C8 -166.3(3)
Si2 Si1 Si5 C8 79.6(3)
Yb1 Si1 Si5 C8 -26.6(3)
Si4 Si1 Si5 C6 -49.2(3)
Si2 Si1 Si5 C6 -163.2(2)
Yb1 Si1 Si5 C6 90.5(3)
Si4 Si1 Si5 C7 71.6(3)
Si2 Si1 Si5 C7 -42.4(3)
Yb1 Si1 Si5 C7 -148.6(3)
Si7 Si3 Si6 C10 45.1(3)
Si2 Si3 Si6 C10 -67.6(3)
Yb1 Si3 Si6 C10 -168.0(3)
Si7 Si3 Si6 C9 165.9(4)
Si2 Si3 Si6 C9 53.1(4)
Yb1 Si3 Si6 C9 -47.3(4)
Si7 Si3 Si6 C11 -74.8(3)
Si2 Si3 Si6 C11 172.5(3)
Yb1 Si3 Si6 C11 72.1(3)
Si6 Si3 Si7 C13 173.1(3)
Si2 Si3 Si7 C13 -74.6(3)
Yb1 Si3 Si7 C13 27.4(3)
Si6 Si3 Si7 C30 -65.5(4)
Si2 Si3 Si7 C30 46.9(4)
Yb1 Si3 Si7 C30 148.9(4)
Si6 Si3 Si7 C12 55.2(2)
Si2 Si3 Si7 C12 167.6(2)
Yb1 Si3 Si7 C12 -90.5(2)
O3 Yb1 O1 C14 -104.4(6)
O2 Yb1 O1 C14 -139.5(6)
O4 Yb1 O1 C14 -45.0(6)
Si3 Yb1 O1 C14 126.5(6)
Si1 Yb1 O1 C14 47.7(6)
O3 Yb1 O1 C17 80.4(6)
O2 Yb1 O1 C17 45.3(5)
O4 Yb1 O1 C17 139.8(5)
Si3 Yb1 O1 C17 -48.7(5)
Si1 Yb1 O1 C17 -127.5(5)
O3 Yb1 O2 C18 86.7(4)
O1 Yb1 O2 C18 -108.0(4)
O4 Yb1 O2 C18 166.2(4)
Si3 Yb1 O2 C18 -8.0(4)
Si1 Yb1 O2 C18 24.0(9)
O3 Yb1 O2 C21 -93.7(5)
O1 Yb1 O2 C21 71.6(5)
O4 Yb1 O2 C21 -14.2(5)
Si3 Yb1 O2 C21 171.6(5)
Si1 Yb1 O2 C21 -156.4(5)
O2 Yb1 O3 C22 27.2(5)
O1 Yb1 O3 C22 -7.9(6)
O4 Yb1 O3 C22 -68.6(5)
Si3 Yb1 O3 C22 122.1(5)
Si1 Yb1 O3 C22 -161.1(5)
O2 Yb1 O3 C25 -159.2(4)
O1 Yb1 O3 C25 165.7(4)
O4 Yb1 O3 C25 105.0(4)
Si3 Yb1 O3 C25 -64.3(4)
Si1 Yb1 O3 C25 12.5(4)
O3 Yb1 O4 C26 145.3(6)
O2 Yb1 O4 C26 66.7(6)
O1 Yb1 O4 C26 -12.5(6)
Si3 Yb1 O4 C26 -144.4(5)
Si1 Yb1 O4 C26 -119.0(6)
O3 Yb1 O4 C29 -51.6(4)
O2 Yb1 O4 C29 -130.1(4)
O1 Yb1 O4 C29 150.7(4)
Si3 Yb1 O4 C29 18.8(8)
Si1 Yb1 O4 C29 44.2(4)
C17 O1 C14 C15 22.4(9)
Yb1 O1 C14 C15 -153.2(5)
O1 C14 C15 C16 -20.4(10)
C14 C15 C16 C17 10.0(11)
C14 O1 C17 C16 -16.1(9)
Yb1 O1 C17 C16 160.4(6)
C15 C16 C17 O1 3.4(11)
C21 O2 C18 C19 -6.8(7)
Yb1 O2 C18 C19 172.8(4)
O2 C18 C19 C20 25.4(8)
C18 C19 C20 C21 -33.9(9)
C18 O2 C21 C20 -14.5(8)
Yb1 O2 C21 C20 165.8(5)
C19 C20 C21 O2 30.6(9)
C25 O3 C22 C23 -0.5(7)
Yb1 O3 C22 C23 173.6(4)
O3 C22 C23 C24 -22.2(7)
C22 C23 C24 C25 35.3(7)
C22 O3 C25 C24 23.5(6)
Yb1 O3 C25 C24 -151.6(4)
C23 C24 C25 O3 -36.3(6)
C29 O4 C26 C27 -26.1(8)
Yb1 O4 C26 C27 138.4(6)
O4 C26 C27 C28 14.4(11)
C26 C27 C28 C29 2.9(11)
C26 O4 C29 C28 27.1(7)
Yb1 O4 C29 C28 -140.6(5)
C27 C28 C29 O4 -18.2(9)

loop_
_platon_squeeze_void_nr
_platon_squeeze_void_average_x
_platon_squeeze_void_average_y
_platon_squeeze_void_average_z
_platon_squeeze_void_volume
_platon_squeeze_void_count_electrons
_platon_squeeze_void_content
1 0.055 0.195 0.545 26 1 ' '
2 0.861 0.156 0.079 9 0 ' '
3 0.939 0.180 0.644 13 0 ' '
4 0.555 0.305 0.546 26 1 ' '
5 0.439 0.319 0.644 13 0 ' '
6 0.361 0.344 0.079 9 0 ' '
7 0.445 0.695 0.045 26 1 ' '
8 0.561 0.680 0.144 13 0 ' '
9 0.639 0.656 0.579 9 0 ' '
10 0.945 0.805 0.046 26 1 ' '
11 0.061 0.819 0.144 13 0 ' '
12 0.139 0.844 0.579 9 0 ' '
